data_2218464
loop_
_publ_author_name
'Qiu, Zhi-Hui'
'Liang, Fu-Pei'
'Ruan, Qing-Feng'
'Chen, Zi-Lu'

_publ_section_title
Poly[[\m~3~-3-(3-pyridyl)acrylato-\k^3^<i>N</i>:<i>O</i>:<i>O</i>'][\m~2~-3-(3-pyridyl)acrylato-\k^3^<i>O</i>,<i>O</i>':<i>O</i>][\m~2~-3-(3-pyridyl)acrylato-\k^2^<i>O</i>:<i>O</i>')]gadolinium(III)]
_journal_coeditor_code LH2617
_journal_issue 6
_journal_name_full 'Acta Crystallographica Section E'
_journal_page_first m766
_journal_page_last m767
_journal_paper_doi 10.1107/S1600536808012270
_journal_volume 64
_journal_year 2008
_chemical_formula_iupac '[Gd (C8 H6 N O2)3]'
_chemical_formula_moiety 'C24 H18 Gd N3 O6'
_chemical_formula_sum 'C24 H18 Gd N3 O6'
_chemical_formula_weight 601.66
_chemical_name_systematic
;
Poly[[\m~3~-3-(3-pyridyl)acrylato-\k^3^<i>N</i>:<i>O</i>:<i>O</i>'][\m~2~-
3-(3-pyridyl)acrylato-\k^3^<i>O</i>,<i>O</i>':<i>O</i>][\m~2~-3-(3-
pyridyl)acrylato-\k^2^<i>O</i>:<i>O</i>')]gadolinium(III)]
;
_space_group_IT_number 14
_symmetry_cell_setting monoclinic
_symmetry_space_group_name_Hall '-P 2ybc'
_symmetry_space_group_name_H-M 'P 1 21/c 1'
_atom_sites_solution_hydrogens geom
_atom_sites_solution_primary direct
_atom_sites_solution_secondary difmap
_audit_creation_method SHELXL-97
_cell_angle_alpha 90.00
_cell_angle_beta 95.684(3)
_cell_angle_gamma 90.00
_cell_formula_units_Z 4
_cell_length_a 7.7197(17)
_cell_length_b 25.646(6)
_cell_length_c 11.445(2)
_cell_measurement_reflns_used 5417
_cell_measurement_temperature 294(2)
_cell_measurement_theta_max 26.48
_cell_measurement_theta_min 2.65
_cell_volume 2254.7(8)
_computing_cell_refinement 'SAINT (Bruker, 1998)'
_computing_data_collection 'SMART (Bruker, 1998)'
_computing_data_reduction 'SAINT (Bruker, 1998)'
_computing_molecular_graphics 'SHELXTL (Sheldrick, 2008)'
_computing_publication_material 'SHELXTL (Sheldrick, 2008)'
_computing_structure_refinement 'SHELXL97 (Sheldrick, 2008)'
_computing_structure_solution 'SHELXS97 (Sheldrick, 2008)'
_diffrn_ambient_temperature 294(2)
_diffrn_measured_fraction_theta_full 0.990
_diffrn_measured_fraction_theta_max 0.990
_diffrn_measurement_device_type 'Bruker SMART CCD'
_diffrn_measurement_method '\f and \w'
_diffrn_radiation_monochromator graphite
_diffrn_radiation_source 'fine-focus sealed tube'
_diffrn_radiation_type MoK\a
_diffrn_radiation_wavelength 0.71073
_diffrn_reflns_av_R_equivalents 0.0476
_diffrn_reflns_av_sigmaI/netI 0.0522
_diffrn_reflns_limit_h_max 9
_diffrn_reflns_limit_h_min -9
_diffrn_reflns_limit_k_max 32
_diffrn_reflns_limit_k_min -30
_diffrn_reflns_limit_l_max 7
_diffrn_reflns_limit_l_min -14
_diffrn_reflns_number 12572
_diffrn_reflns_theta_full 26.55
_diffrn_reflns_theta_max 26.55
_diffrn_reflns_theta_min 1.59
_exptl_absorpt_coefficient_mu 2.988
_exptl_absorpt_correction_T_max 0.6154
_exptl_absorpt_correction_T_min 0.5341
_exptl_absorpt_correction_type multi-scan
_exptl_absorpt_process_details '(SADABS; Bruker, 1998)'
_exptl_crystal_colour colourless
_exptl_crystal_density_diffrn 1.772
_exptl_crystal_density_method 'not measured'
_exptl_crystal_description block
_exptl_crystal_F_000 1180
_exptl_crystal_size_max 0.24
_exptl_crystal_size_mid 0.20
_exptl_crystal_size_min 0.18
_refine_diff_density_max 2.063
_refine_diff_density_min -1.165
_refine_ls_extinction_method none
_refine_ls_goodness_of_fit_ref 1.055
_refine_ls_hydrogen_treatment constr
_refine_ls_matrix_type full
_refine_ls_number_parameters 307
_refine_ls_number_reflns 4654
_refine_ls_number_restraints 0
_refine_ls_restrained_S_all 1.055
_refine_ls_R_factor_all 0.0542
_refine_ls_R_factor_gt 0.0367
_refine_ls_shift/su_max 0.001
_refine_ls_shift/su_mean 0.000
_refine_ls_structure_factor_coef Fsqd
_refine_ls_weighting_details 'calc w=1/[\s^2^(Fo^2^)+(0.0357P)^2^+2.29P] where P=(Fo^2^+2Fc^2^)/3'
_refine_ls_weighting_scheme calc
_refine_ls_wR_factor_gt 0.0811
_refine_ls_wR_factor_ref 0.0899
_reflns_number_gt 3517
_reflns_number_total 4654
_reflns_threshold_expression I>2\s(I)
_cod_data_source_file lh2617.cif
_cod_data_source_block I
_cod_depositor_comments
;
The following automatic conversions were performed:
'_symmetry_cell_setting' value 'Monoclinic' changed to 'monoclinic'
according to '/home/saulius/struct/CIF-dictionaries/cif_core.dic'
dictionary named 'cif_core.dic' version 2.4.1 from 2010-06-29.

Automatic conversion script
Id: cif_fix_enum 1527 2010-12-29 10:47:43Z saulius 

The following automatic conversions were performed:

'_symmetry_cell_setting' value 'Monoclinic' changed to 'monoclinic'
according to /home/saulius/struct/CIF-dictionaries/cif_core.dic
dictionary named 'cif_core.dic' version 2.4.1 from 2010-06-29.

Automatic conversion script
Id: cif_fix_values 1715 2011-07-08 13:25:40Z adriana 
;
_cod_original_cell_volume 2254.8(8)
_cod_original_sg_symbol_H-M 'P 21/c'
_cod_database_code 2218464
_cod_database_fobs_code 2218464

loop_
_symmetry_equiv_pos_as_xyz
'x, y, z'
'-x, y+1/2, -z+1/2'
'-x, -y, -z'
'x, -y-1/2, z-1/2'

loop_
_atom_site_type_symbol
_atom_site_label
_atom_site_fract_x
_atom_site_fract_y
_atom_site_fract_z
_atom_site_U_iso_or_equiv
_atom_site_adp_type
_atom_site_calc_flag
_atom_site_refinement_flags
_atom_site_occupancy
Gd Gd1 0.75345(2) 0.501980(8) 0.574129(16) 0.01502(9) Uani d . 1
O O1 0.9665(4) 0.52846(14) 0.7208(3) 0.0273(7) Uani d . 1
O O2 1.1908(5) 0.52067(14) 0.6134(3) 0.0311(8) Uani d . 1
O O3 0.8511(4) 0.58040(13) 0.4964(3) 0.0306(8) Uani d . 1
O O4 1.0842(4) 0.57303(13) 0.3946(3) 0.0302(8) Uani d . 1
O O5 0.6072(4) 0.57155(13) 0.6716(3) 0.0262(7) Uani d . 1
O O6 0.4848(4) 0.55290(13) 0.4935(2) 0.0236(7) Uani d . 1
N N1 1.3676(5) 0.53963(15) 1.2405(3) 0.0240(9) Uani d . 1
C C5 0.5075(6) 0.58425(18) 0.5821(4) 0.0219(10) Uani d . 1
C C6 0.9606(6) 0.59796(18) 0.4321(4) 0.0236(10) Uani d . 1
C C7 1.2073(6) 0.5432(2) 0.9203(4) 0.0275(11) Uani d . 1
H H7 1.0910 0.5364 0.9292 0.033 Uiso calc R 1
C C9 0.3667(7) 0.72221(19) 0.6627(4) 0.0298(11) Uani d . 1
C C10 0.8451(7) 0.6892(2) 0.4348(4) 0.0330(12) Uani d . 1
H H10 0.7659 0.6781 0.4857 0.040 Uiso calc R 1
C C11 0.4341(7) 0.6688(2) 0.6617(4) 0.0314(12) Uani d . 1
H H11 0.4939 0.6570 0.7312 0.038 Uiso calc R 1
C C12 1.2511(6) 0.54388(19) 0.8113(4) 0.0245(10) Uani d . 1
H H12 1.3640 0.5534 0.7986 0.029 Uiso calc R 1
C C13 1.3224(6) 0.55200(19) 1.0284(4) 0.0248(10) Uani d . 1
C C14 0.7726(8) 0.7816(2) 0.4738(6) 0.0453(15) Uani d . 1
H H14 0.7220 0.7695 0.5390 0.054 Uiso calc R 1
C C15 1.5195(6) 0.5655(2) 1.2392(4) 0.0288(11) Uani d . 1
H H15 1.5874 0.5703 1.3101 0.035 Uiso calc R 1
N N2 0.3364(7) 0.80038(19) 0.7784(4) 0.0468(13) Uani d . 1
C C17 0.9503(7) 0.6539(2) 0.3963(5) 0.0347(13) Uani d . 1
H H17 1.0246 0.6649 0.3420 0.042 Uiso calc R 1
C C18 0.4192(6) 0.6355(2) 0.5732(4) 0.0290(11) Uani d . 1
H H18 0.3521 0.6444 0.5041 0.035 Uiso calc R 1
C C20 0.2839(7) 0.7472(2) 0.5650(4) 0.0370(13) Uani d . 1
H H20 0.2652 0.7298 0.4937 0.044 Uiso calc R 1
C C21 0.8437(7) 0.7449(2) 0.4033(5) 0.0332(12) Uani d . 1
C C22 0.2294(8) 0.7983(2) 0.5747(5) 0.0447(15) Uani d . 1
H H22 0.1733 0.8155 0.5102 0.054 Uiso calc R 1
C C23 1.4821(6) 0.5782(2) 1.0315(4) 0.0309(12) Uani d . 1
H H23 1.5217 0.5907 0.9627 0.037 Uiso calc R 1
N N3 0.7710(7) 0.8333(2) 0.4554(5) 0.0582(15) Uani d . 1
C C25 0.3879(8) 0.7510(2) 0.7660(5) 0.0425(14) Uani d . 1
H H25 0.4425 0.7345 0.8321 0.051 Uiso calc R 1
C C26 0.8422(8) 0.8500(2) 0.3614(6) 0.0539(17) Uani d . 1
H H26 0.8422 0.8856 0.3465 0.065 Uiso calc R 1
C C27 1.5802(6) 0.5853(2) 1.1382(4) 0.0326(12) Uani d . 1
H H27 1.6855 0.6031 1.1421 0.039 Uiso calc R 1
C C28 0.9162(8) 0.7645(2) 0.3054(5) 0.0429(14) Uani d . 1
H H28 0.9645 0.7418 0.2542 0.052 Uiso calc R 1
C C29 0.9163(9) 0.8174(2) 0.2846(6) 0.0515(16) Uani d . 1
H H29 0.9653 0.8308 0.2200 0.062 Uiso calc R 1
C C30 0.2599(8) 0.8233(2) 0.6821(5) 0.0441(15) Uani d . 1
H H30 0.2253 0.8578 0.6873 0.053 Uiso calc R 1
C C33 1.1260(6) 0.52998(18) 0.7078(4) 0.0203(9) Uani d . 1
C C34 1.2735(6) 0.53395(19) 1.1353(4) 0.0272(11) Uani d . 1
H H34 1.1676 0.5166 1.1340 0.033 Uiso calc R 1

loop_
_atom_site_aniso_label
_atom_site_aniso_U_11
_atom_site_aniso_U_22
_atom_site_aniso_U_33
_atom_site_aniso_U_12
_atom_site_aniso_U_13
_atom_site_aniso_U_23
Gd1 0.01666(12) 0.01601(13) 0.01255(12) -0.00038(9) 0.00230(8) -0.00069(9)
O1 0.0229(17) 0.036(2) 0.0223(17) -0.0025(15) -0.0008(14) -0.0003(14)
O2 0.038(2) 0.036(2) 0.0197(17) -0.0029(16) 0.0062(15) -0.0066(15)
O3 0.0317(19) 0.0241(19) 0.038(2) -0.0019(15) 0.0136(16) 0.0060(15)
O4 0.0315(19) 0.0218(18) 0.038(2) 0.0080(15) 0.0080(16) 0.0036(15)
O5 0.0279(18) 0.0274(19) 0.0230(17) 0.0059(14) 0.0011(14) -0.0011(14)
O6 0.0245(17) 0.0224(17) 0.0241(17) -0.0025(13) 0.0027(14) -0.0061(13)
N1 0.026(2) 0.024(2) 0.021(2) -0.0016(17) -0.0005(16) 0.0013(16)
C5 0.022(2) 0.021(2) 0.022(2) -0.0032(19) 0.0024(19) 0.0027(19)
C6 0.028(3) 0.019(2) 0.023(2) -0.0021(19) 0.000(2) 0.0005(18)
C7 0.026(2) 0.036(3) 0.020(2) -0.011(2) -0.0020(19) -0.001(2)
C9 0.035(3) 0.027(3) 0.028(3) 0.003(2) 0.005(2) -0.007(2)
C10 0.036(3) 0.027(3) 0.037(3) 0.003(2) 0.009(2) 0.004(2)
C11 0.037(3) 0.031(3) 0.025(3) 0.007(2) 0.001(2) 0.000(2)
C12 0.023(2) 0.032(3) 0.019(2) -0.007(2) 0.0044(19) -0.0048(19)
C13 0.029(3) 0.026(3) 0.020(2) -0.005(2) 0.003(2) -0.0030(19)
C14 0.047(4) 0.036(3) 0.054(4) 0.012(3) 0.008(3) 0.004(3)
C15 0.030(3) 0.032(3) 0.023(3) 0.000(2) -0.004(2) 0.003(2)
N2 0.064(3) 0.033(3) 0.043(3) 0.007(2) 0.003(3) -0.012(2)
C17 0.033(3) 0.029(3) 0.046(3) 0.007(2) 0.017(2) 0.013(2)
C18 0.030(3) 0.027(3) 0.029(3) 0.003(2) 0.000(2) -0.004(2)
C20 0.048(3) 0.029(3) 0.033(3) 0.004(2) -0.001(3) -0.003(2)
C21 0.037(3) 0.026(3) 0.036(3) 0.006(2) 0.003(2) 0.004(2)
C22 0.059(4) 0.026(3) 0.048(4) 0.007(3) 0.002(3) 0.004(3)
C23 0.032(3) 0.038(3) 0.024(2) -0.011(2) 0.004(2) 0.003(2)
N3 0.068(4) 0.026(3) 0.081(4) 0.013(3) 0.009(3) -0.004(3)
C25 0.053(4) 0.036(3) 0.036(3) 0.013(3) -0.004(3) -0.005(2)
C26 0.059(4) 0.024(3) 0.075(5) 0.007(3) -0.014(4) 0.008(3)
C27 0.028(3) 0.040(3) 0.030(3) -0.011(2) 0.000(2) 0.003(2)
C28 0.057(4) 0.032(3) 0.041(3) 0.008(3) 0.013(3) 0.006(2)
C29 0.065(4) 0.033(3) 0.057(4) 0.005(3) 0.008(3) 0.016(3)
C30 0.052(4) 0.023(3) 0.059(4) 0.004(3) 0.013(3) 0.000(3)
C33 0.024(2) 0.021(2) 0.016(2) -0.0032(19) 0.0031(18) -0.0010(17)
C34 0.028(3) 0.030(3) 0.023(2) -0.011(2) 0.000(2) -0.002(2)

loop_
_atom_type_symbol
_atom_type_description
_atom_type_scat_dispersion_real
_atom_type_scat_dispersion_imag
_atom_type_scat_source
C C 0.0033 0.0016 'International Tables Vol C Tables 4.2.6.8 and 6.1.1.4'
H H 0.0000 0.0000 'International Tables Vol C Tables 4.2.6.8 and 6.1.1.4'
N N 0.0061 0.0033 'International Tables Vol C Tables 4.2.6.8 and 6.1.1.4'
O O 0.0106 0.0060 'International Tables Vol C Tables 4.2.6.8 and 6.1.1.4'
Gd Gd -0.1653 3.9035 'International Tables Vol C Tables 4.2.6.8 and 6.1.1.4'

loop_
_geom_angle_atom_site_label_1
_geom_angle_atom_site_label_2
_geom_angle_atom_site_label_3
_geom_angle_site_symmetry_1
_geom_angle_site_symmetry_3
_geom_angle
O4 Gd1 O2 3_766 3_766 77.61(12)
O4 Gd1 O1 3_766 . 78.31(12)
O2 Gd1 O1 3_766 . 124.09(12)
O4 Gd1 O3 3_766 . 125.63(12)
O2 Gd1 O3 3_766 . 76.54(12)
O1 Gd1 O3 . . 78.10(12)
O4 Gd1 O6 3_766 3_666 87.00(12)
O2 Gd1 O6 3_766 3_666 76.00(11)
O1 Gd1 O6 . 3_666 150.72(11)
O3 Gd1 O6 . 3_666 130.38(11)
O4 Gd1 O5 3_766 . 143.96(11)
O2 Gd1 O5 3_766 . 138.40(12)
O1 Gd1 O5 . . 77.47(11)
O3 Gd1 O5 . . 74.21(11)
O6 Gd1 O5 3_666 . 101.73(11)
O4 Gd1 O6 3_766 . 153.58(11)
O2 Gd1 O6 3_766 . 90.69(11)
O1 Gd1 O6 . . 127.08(11)
O3 Gd1 O6 . . 72.81(11)
O6 Gd1 O6 3_666 . 67.07(13)
O5 Gd1 O6 . . 52.66(10)
O4 Gd1 N1 3_766 3_767 76.53(12)
O2 Gd1 N1 3_766 3_767 139.77(13)
O1 Gd1 N1 . 3_767 79.57(11)
O3 Gd1 N1 . 3_767 143.62(12)
O6 Gd1 N1 3_666 3_767 72.39(11)
O5 Gd1 N1 . 3_767 73.15(11)
O6 Gd1 N1 . 3_767 99.15(11)
O4 Gd1 C5 3_766 . 165.50(12)
O2 Gd1 C5 3_766 . 113.80(13)
O1 Gd1 C5 . . 100.73(12)
O3 Gd1 C5 . . 67.56(12)
O6 Gd1 C5 3_666 . 87.27(12)
O5 Gd1 C5 . . 26.20(11)
O6 Gd1 C5 . . 27.02(11)
N1 Gd1 C5 3_767 . 89.04(12)
C33 O1 Gd1 . . 123.6(3)
C33 O2 Gd1 . 3_766 167.0(3)
C6 O3 Gd1 . . 141.8(3)
C6 O4 Gd1 . 3_766 142.2(3)
C5 O5 Gd1 . . 95.2(3)
C5 O6 Gd1 . 3_666 131.5(3)
C5 O6 Gd1 . . 89.5(3)
Gd1 O6 Gd1 3_666 . 112.93(13)
C15 N1 C34 . . 115.8(4)
C15 N1 Gd1 . 3_767 126.0(3)
C34 N1 Gd1 . 3_767 118.2(3)
O5 C5 O6 . . 120.1(4)
O5 C5 C18 . . 121.7(4)
O6 C5 C18 . . 118.2(4)
O5 C5 Gd1 . . 58.6(2)
O6 C5 Gd1 . . 63.4(2)
C18 C5 Gd1 . . 163.9(3)
O3 C6 O4 . . 126.4(4)
O3 C6 C17 . . 119.0(4)
O4 C6 C17 . . 114.6(4)
C12 C7 C13 . . 127.0(5)
C12 C7 H7 . . 116.5
C13 C7 H7 . . 116.5
C20 C9 C25 . . 116.5(5)
C20 C9 C11 . . 124.1(4)
C25 C9 C11 . . 119.4(5)
C17 C10 C21 . . 124.9(5)
C17 C10 H10 . . 117.5
C21 C10 H10 . . 117.5
C18 C11 C9 . . 127.3(5)
C18 C11 H11 . . 116.3
C9 C11 H11 . . 116.3
C7 C12 C33 . . 122.5(4)
C7 C12 H12 . . 118.7
C33 C12 H12 . . 118.7
C34 C13 C23 . . 116.8(4)
C34 C13 C7 . . 119.6(4)
C23 C13 C7 . . 123.6(4)
N3 C14 C21 . . 125.3(6)
N3 C14 H14 . . 117.4
C21 C14 H14 . . 117.4
N1 C15 C27 . . 123.7(4)
N1 C15 H15 . . 118.1
C27 C15 H15 . . 118.1
C30 N2 C25 . . 116.1(5)
C10 C17 C6 . . 125.8(5)
C10 C17 H17 . . 117.1
C6 C17 H17 . . 117.1
C11 C18 C5 . . 121.1(5)
C11 C18 H18 . . 119.4
C5 C18 H18 . . 119.4
C22 C20 C9 . . 119.5(5)
C22 C20 H20 . . 120.2
C9 C20 H20 . . 120.2
C14 C21 C28 . . 115.8(5)
C14 C21 C10 . . 120.6(5)
C28 C21 C10 . . 123.6(5)
C20 C22 C30 . . 118.8(5)
C20 C22 H22 . . 120.6
C30 C22 H22 . . 120.6
C27 C23 C13 . . 119.2(4)
C27 C23 H23 . . 120.4
C13 C23 H23 . . 120.4
C26 N3 C14 . . 116.5(5)
N2 C25 C9 . . 125.5(5)
N2 C25 H25 . . 117.2
C9 C25 H25 . . 117.2
N3 C26 C29 . . 123.7(6)
N3 C26 H26 . . 118.2
C29 C26 H26 . . 118.2
C23 C27 C15 . . 119.2(5)
C23 C27 H27 . . 120.4
C15 C27 H27 . . 120.4
C29 C28 C21 . . 120.1(6)
C29 C28 H28 . . 119.9
C21 C28 H28 . . 119.9
C26 C29 C28 . . 118.7(6)
C26 C29 H29 . . 120.7
C28 C29 H29 . . 120.7
N2 C30 C22 . . 123.5(5)
N2 C30 H30 . . 118.3
C22 C30 H30 . . 118.3
O1 C33 O2 . . 125.1(4)
O1 C33 C12 . . 118.5(4)
O2 C33 C12 . . 116.4(4)
N1 C34 C13 . . 125.3(4)
N1 C34 H34 . . 117.4
C13 C34 H34 . . 117.4

loop_
_geom_bond_atom_site_label_1
_geom_bond_atom_site_label_2
_geom_bond_site_symmetry_2
_geom_bond_distance
_geom_bond_publ_flag
Gd1 O4 3_766 2.305(3) y
Gd1 O2 3_766 2.305(3) y
Gd1 O1 . 2.332(3) y
Gd1 O3 . 2.353(3) y
Gd1 O6 3_666 2.383(3) y
Gd1 O5 . 2.440(3) y
Gd1 O6 . 2.546(3) y
Gd1 N1 3_767 2.628(4) y
Gd1 C5 . 2.846(5) ?
O1 C33 . 1.255(5) ?
O2 C33 . 1.257(5) ?
O2 Gd1 3_766 2.305(3) ?
O3 C6 . 1.258(5) ?
O4 C6 . 1.259(6) ?
O4 Gd1 3_766 2.305(3) ?
O5 C5 . 1.262(5) ?
O6 C5 . 1.293(5) ?
O6 Gd1 3_666 2.383(3) ?
N1 C15 . 1.348(6) ?
N1 C34 . 1.351(6) ?
N1 Gd1 3_767 2.628(4) ?
C5 C18 . 1.479(7) ?
C6 C17 . 1.492(7) ?
C7 C12 . 1.325(6) ?
C7 C13 . 1.468(6) ?
C7 H7 . 0.9300 ?
C9 C20 . 1.388(7) ?
C9 C25 . 1.389(7) ?
C9 C11 . 1.466(7) ?
C10 C17 . 1.321(7) ?
C10 C21 . 1.472(7) ?
C10 H10 . 0.9300 ?
C11 C18 . 1.321(6) ?
C11 H11 . 0.9300 ?
C12 C33 . 1.495(6) ?
C12 H12 . 0.9300 ?
C13 C34 . 1.394(6) ?
C13 C23 . 1.401(6) ?
C14 N3 . 1.343(8) ?
C14 C21 . 1.389(8) ?
C14 H14 . 0.9300 ?
C15 C27 . 1.385(7) ?
C15 H15 . 0.9300 ?
N2 C30 . 1.333(7) ?
N2 C25 . 1.340(7) ?
C17 H17 . 0.9300 ?
C18 H18 . 0.9300 ?
C20 C22 . 1.383(8) ?
C20 H20 . 0.9300 ?
C21 C28 . 1.395(7) ?
C22 C30 . 1.386(8) ?
C22 H22 . 0.9300 ?
C23 C27 . 1.383(7) ?
C23 H23 . 0.9300 ?
N3 C26 . 1.326(8) ?
C25 H25 . 0.9300 ?
C26 C29 . 1.378(9) ?
C26 H26 . 0.9300 ?
C27 H27 . 0.9300 ?
C28 C29 . 1.377(8) ?
C28 H28 . 0.9300 ?
C29 H29 . 0.9300 ?
C30 H30 . 0.9300 ?
C34 H34 . 0.9300 ?

loop_
_geom_torsion_atom_site_label_1
_geom_torsion_atom_site_label_2
_geom_torsion_atom_site_label_3
_geom_torsion_atom_site_label_4
_geom_torsion_site_symmetry_1
_geom_torsion_site_symmetry_4
_geom_torsion
O4 Gd1 O1 C33 3_766 . 63.2(4)
O2 Gd1 O1 C33 3_766 . -3.0(4)
O3 Gd1 O1 C33 . . -67.5(4)
O6 Gd1 O1 C33 3_666 . 124.6(3)
O5 Gd1 O1 C33 . . -143.7(4)
O6 Gd1 O1 C33 . . -124.9(3)
N1 Gd1 O1 C33 3_767 . 141.4(4)
C5 Gd1 O1 C33 . . -131.6(4)
O4 Gd1 O3 C6 3_766 . 25.1(5)
O2 Gd1 O3 C6 3_766 . -38.6(5)
O1 Gd1 O3 C6 . . 91.1(5)
O6 Gd1 O3 C6 3_666 . -96.6(5)
O5 Gd1 O3 C6 . . 171.3(5)
O6 Gd1 O3 C6 . . -133.6(5)
N1 Gd1 O3 C6 3_767 . 144.4(5)
C5 Gd1 O3 C6 . . -161.8(5)
O4 Gd1 O5 C5 3_766 . -159.1(3)
O2 Gd1 O5 C5 3_766 . 24.2(3)
O1 Gd1 O5 C5 . . 152.1(3)
O3 Gd1 O5 C5 . . 71.1(3)
O6 Gd1 O5 C5 3_666 . -57.9(3)
O6 Gd1 O5 C5 . . -9.1(2)
N1 Gd1 O5 C5 3_767 . -125.2(3)
O4 Gd1 O6 C5 3_766 . 147.4(3)
O2 Gd1 O6 C5 3_766 . -149.8(3)
O1 Gd1 O6 C5 . . -14.5(3)
O3 Gd1 O6 C5 . . -74.2(2)
O6 Gd1 O6 C5 3_666 . 135.7(3)
O5 Gd1 O6 C5 . . 8.8(2)
N1 Gd1 O6 C5 3_767 . 69.3(3)
O4 Gd1 O6 Gd1 3_766 3_666 11.7(3)
O2 Gd1 O6 Gd1 3_766 3_666 74.46(14)
O1 Gd1 O6 Gd1 . 3_666 -150.16(12)
O3 Gd1 O6 Gd1 . 3_666 150.14(15)
O6 Gd1 O6 Gd1 3_666 3_666 0.0
O5 Gd1 O6 Gd1 . 3_666 -126.89(17)
N1 Gd1 O6 Gd1 3_767 3_666 -66.37(14)
C5 Gd1 O6 Gd1 . 3_666 -135.7(3)
Gd1 O5 C5 O6 . . 16.6(4)
Gd1 O5 C5 C18 . . -161.1(4)
Gd1 O6 C5 O5 3_666 . 105.1(5)
Gd1 O6 C5 O5 . . -15.8(4)
Gd1 O6 C5 C18 3_666 . -77.2(5)
Gd1 O6 C5 C18 . . 161.9(4)
Gd1 O6 C5 Gd1 3_666 . 120.9(3)
O4 Gd1 C5 O5 3_766 . 57.1(6)
O2 Gd1 C5 O5 3_766 . -162.7(2)
O1 Gd1 C5 O5 . . -27.7(3)
O3 Gd1 C5 O5 . . -99.9(3)
O6 Gd1 C5 O5 3_666 . 123.9(3)
O6 Gd1 C5 O5 . . 164.0(4)
N1 Gd1 C5 O5 3_767 . 51.5(3)
O4 Gd1 C5 O6 3_766 . -106.9(5)
O2 Gd1 C5 O6 3_766 . 33.3(3)
O1 Gd1 C5 O6 . . 168.3(2)
O3 Gd1 C5 O6 . . 96.1(2)
O6 Gd1 C5 O6 3_666 . -40.1(3)
O5 Gd1 C5 O6 . . -164.0(4)
N1 Gd1 C5 O6 3_767 . -112.5(2)
O4 Gd1 C5 C18 3_766 . 153.1(10)
O2 Gd1 C5 C18 3_766 . -66.6(12)
O1 Gd1 C5 C18 . . 68.3(12)
O3 Gd1 C5 C18 . . -3.9(11)
O6 Gd1 C5 C18 3_666 . -140.0(12)
O5 Gd1 C5 C18 . . 96.1(12)
O6 Gd1 C5 C18 . . -100.0(12)
N1 Gd1 C5 C18 3_767 . 147.5(12)
Gd1 O3 C6 O4 . . -9.9(9)
Gd1 O3 C6 C17 . . 171.4(4)
Gd1 O4 C6 O3 3_766 . -16.9(9)
Gd1 O4 C6 C17 3_766 . 161.9(4)
C20 C9 C11 C18 . . -4.1(9)
C25 C9 C11 C18 . . 177.1(6)
C13 C7 C12 C33 . . 174.8(5)
C12 C7 C13 C34 . . -159.3(5)
C12 C7 C13 C23 . . 20.9(8)
C34 N1 C15 C27 . . -0.4(7)
Gd1 N1 C15 C27 3_767 . 177.8(4)
C21 C10 C17 C6 . . 176.4(5)
O3 C6 C17 C10 . . 6.8(8)
O4 C6 C17 C10 . . -172.1(5)
C9 C11 C18 C5 . . 174.6(5)
O5 C5 C18 C11 . . -3.9(7)
O6 C5 C18 C11 . . 178.5(4)
Gd1 C5 C18 C11 . . -89.9(12)
C25 C9 C20 C22 . . 0.6(8)
C11 C9 C20 C22 . . -178.2(5)
N3 C14 C21 C28 . . -0.9(9)
N3 C14 C21 C10 . . 177.3(6)
C17 C10 C21 C14 . . -159.1(6)
C17 C10 C21 C28 . . 18.9(9)
C9 C20 C22 C30 . . 0.3(9)
C34 C13 C23 C27 . . -0.8(8)
C7 C13 C23 C27 . . 179.0(5)
C21 C14 N3 C26 . . 0.6(10)
C30 N2 C25 C9 . . -0.6(9)
C20 C9 C25 N2 . . -0.5(9)
C11 C9 C25 N2 . . 178.4(6)
C14 N3 C26 C29 . . -0.3(10)
C13 C23 C27 C15 . . 1.1(8)
N1 C15 C27 C23 . . -0.5(8)
C14 C21 C28 C29 . . 0.9(9)
C10 C21 C28 C29 . . -177.2(6)
N3 C26 C29 C28 . . 0.4(10)
C21 C28 C29 C26 . . -0.6(10)
C25 N2 C30 C22 . . 1.6(9)
C20 C22 C30 N2 . . -1.5(9)
Gd1 O1 C33 O2 . . 4.5(7)
Gd1 O1 C33 C12 . . -175.5(3)
Gd1 O2 C33 O1 3_766 . -7.7(18)
Gd1 O2 C33 C12 3_766 . 172.4(12)
C7 C12 C33 O1 . . 15.5(7)
C7 C12 C33 O2 . . -164.5(5)
C15 N1 C34 C13 . . 0.7(7)
Gd1 N1 C34 C13 3_767 . -177.6(4)
C23 C13 C34 N1 . . -0.1(8)
C7 C13 C34 N1 . . -179.9(5)
